data_4060924
loop_
_publ_author_name
'Ito, Shigekazu'
'Nishide, Katsunori'
'Yoshifuji, Masaaki'

_publ_section_title
;
 Structural and Coordination Properties of 3,3-Diphenyl-1-
 (2,4,6-tri-tert-butylphenyl)-2-(trimethylsilyl)-1,3-diphosphapropene
 Derivatives Showing Interesting Conformational Features
;
_journal_coden_ASTM ORGND7
_journal_issue 6
_journal_name_full Organometallics
_journal_page_first 1424
_journal_page_last 1430
_journal_paper_doi 10.1021/om050972l
_journal_volume 25
_journal_year 2006
_chemical_formula_moiety 'C38 H48 O4 P2 Si W '
_chemical_formula_sum 'C38 H48 O4 P2 Si W'
_chemical_formula_weight 842.68
_chemical_melting_point 241.0(10)
_space_group_IT_number 2
_symmetry_cell_setting triclinic
_symmetry_Int_Tables_number 2
_symmetry_space_group_name_Hall '-P 1'
_symmetry_space_group_name_H-M 'P -1'
_cell_angle_alpha 98.04(2)
_cell_angle_beta 102.946(6)
_cell_angle_gamma 95.85(2)
_cell_formula_units_Z 2
_cell_length_a 11.203(5)
_cell_length_b 19.351(5)
_cell_length_c 9.385(4)
_cell_measurement_temperature 223
_cell_volume 1944(1)
_exptl_crystal_density_diffrn 1.439
_cod_duplicate_entry 4074881
_cod_depositor_comments
;
The following automatic conversions were performed:

'_chemical_melting_point' value '240-242' was changed to '241.0(10)'
- the average value was taken and precision was estimated.

Automatic conversion script
Id: cif_fix_values 1646 2011-03-28 12:23:43Z adriana 
;
_cod_original_formula_sum 'C38 H48 O4 P2 Si W '
_cod_database_code 4060924

loop_
_symmetry_equiv_pos_as_xyz
x,y,z
-x,-y,-z

loop_
_atom_site_label
_atom_site_type_symbol
_atom_site_fract_x
_atom_site_fract_y
_atom_site_fract_z
_atom_site_U_iso_or_equiv
_atom_site_adp_type
_atom_site_occupancy
_atom_site_calc_flag
_atom_site_refinement_flags
_atom_site_disorder_assembly
_atom_site_disorder_group
W W 0.81502(3) 0.22982(1) 1.34666(3) 0.02460(9) Uani 1.00 d . . .
P(1) P 0.6261(2) 0.22565(10) 1.1508(2) 0.0239(4) Uani 1.00 d . . .
P(2) P 0.7911(2) 0.3371(1) 1.2214(2) 0.0255(5) Uani 1.00 d . . .
Si Si 0.5413(2) 0.3513(1) 0.9608(2) 0.0302(5) Uani 1.00 d . . .
O(1) O 0.7678(8) 0.0823(4) 1.4410(10) 0.059(2) Uani 1.00 d . . .
O(2) O 1.0812(7) 0.2840(4) 1.5491(9) 0.055(2) Uani 1.00 d . . .
O(3) O 0.7091(8) 0.2794(4) 1.6229(8) 0.055(2) Uani 1.00 d . . .
O(4) O 0.9547(7) 0.1567(5) 1.1202(9) 0.061(2) Uani 1.00 d . . .
C(1) C 0.6455(6) 0.3030(4) 1.0913(8) 0.026(2) Uani 1.00 d . . .
C(2) C 0.7895(8) 0.1363(4) 1.4105(9) 0.033(2) Uani 1.00 d . . .
C(3) C 0.9841(9) 0.2632(5) 1.4784(9) 0.039(2) Uani 1.00 d . . .
C(4) C 0.7431(8) 0.2654(5) 1.5218(9) 0.033(2) Uani 1.00 d . . .
C(5) C 0.9025(8) 0.1836(5) 1.195(1) 0.039(2) Uani 1.00 d . . .
C(6) C 0.633(1) 0.4076(5) 0.868(1) 0.044(3) Uani 1.00 d . . .
C(7) C 0.4612(10) 0.4110(5) 1.071(1) 0.047(3) Uani 1.00 d . . .
C(8) C 0.423(1) 0.2896(5) 0.813(1) 0.059(3) Uani 1.00 d . . .
C(9) C 0.7706(8) 0.4237(4) 1.3137(9) 0.034(2) Uani 1.00 d . . .
C(10) C 0.808(1) 0.4870(5) 1.271(1) 0.044(3) Uani 1.00 d . . .
C(11) C 0.784(1) 0.5497(5) 1.336(1) 0.059(4) Uani 1.00 d . . .
C(12) C 0.718(1) 0.5520(6) 1.446(1) 0.059(3) Uani 1.00 d . . .
C(13) C 0.679(1) 0.4896(6) 1.491(1) 0.055(3) Uani 1.00 d . . .
C(14) C 0.7069(9) 0.4267(5) 1.424(1) 0.039(2) Uani 1.00 d . . .
C(15) C 0.9097(7) 0.3567(4) 1.1225(9) 0.031(2) Uani 1.00 d . . .
C(16) C 0.8934(8) 0.3315(5) 0.9730(9) 0.035(2) Uani 1.00 d . . .
C(17) C 0.992(1) 0.3425(6) 0.905(1) 0.050(3) Uani 1.00 d . . .
C(18) C 1.105(1) 0.3758(8) 0.984(1) 0.067(4) Uani 1.00 d . . .
C(19) C 1.121(1) 0.4022(9) 1.136(1) 0.072(4) Uani 1.00 d . . .
C(20) C 1.0240(9) 0.3918(7) 1.204(1) 0.051(3) Uani 1.00 d . . .
C(21) C 0.4798(7) 0.1695(4) 1.0533(8) 0.025(2) Uani 1.00 d . . .
C(22) C 0.3719(7) 0.1779(4) 1.1118(8) 0.028(2) Uani 1.00 d . . .
C(23) C 0.2577(7) 0.1522(4) 1.0126(9) 0.030(2) Uani 1.00 d . . .
C(24) C 0.2442(7) 0.1197(4) 0.8673(8) 0.028(2) Uani 1.00 d . . .
C(25) C 0.3505(7) 0.1030(4) 0.8259(8) 0.029(2) Uani 1.00 d . . .
C(26) C 0.4692(7) 0.1258(4) 0.9157(8) 0.025(2) Uani 1.00 d . . .
C(27) C 0.3750(7) 0.2043(5) 1.2765(9) 0.033(2) Uani 1.00 d . . .
C(28) C 0.4255(9) 0.2819(5) 1.3287(10) 0.038(2) Uani 1.00 d . . .
C(29) C 0.2461(10) 0.1972(7) 1.307(1) 0.054(3) Uani 1.00 d . . .
C(30) C 0.4513(9) 0.1586(5) 1.3709(10) 0.039(2) Uani 1.00 d . . .
C(31) C 0.1151(8) 0.0990(5) 0.7617(10) 0.037(2) Uani 1.00 d . . .
C(32) C 0.041(1) 0.1584(8) 0.781(1) 0.070(4) Uani 1.00 d . . .
C(33) C 0.052(1) 0.0325(8) 0.802(2) 0.069(4) Uani 1.00 d . . .
C(34) C 0.1220(9) 0.0855(6) 0.598(1) 0.049(3) Uani 1.00 d . . .
C(35) C 0.5806(7) 0.0983(4) 0.8629(9) 0.030(2) Uani 1.00 d . . .
C(36) C 0.5369(9) 0.0439(5) 0.718(1) 0.041(2) Uani 1.00 d . . .
C(37) C 0.6525(7) 0.0598(4) 0.981(1) 0.035(2) Uani 1.00 d . . .
C(38) C 0.6693(8) 0.1569(4) 0.830(1) 0.038(2) Uani 1.00 d . . .
H(1) H 0.6760 0.3789 0.8099 0.0521 Uiso 1.00 calc . . .
H(2) H 0.6925 0.4411 0.9395 0.0521 Uiso 1.00 calc . . .
H(3) H 0.5804 0.4317 0.8037 0.0521 Uiso 1.00 calc . . .
H(4) H 0.5203 0.4441 1.1436 0.0569 Uiso 1.00 calc . . .
H(5) H 0.4084 0.4351 1.0076 0.0569 Uiso 1.00 calc . . .
H(6) H 0.4122 0.3836 1.1207 0.0569 Uiso 1.00 calc . . .
H(7) H 0.3692 0.3156 0.7543 0.0700 Uiso 1.00 calc . . .
H(8) H 0.3727 0.2602 0.8591 0.0700 Uiso 1.00 calc . . .
H(9) H 0.4607 0.2607 0.7529 0.0700 Uiso 1.00 calc . . .
H(10) H 0.8517 0.4857 1.1929 0.0543 Uiso 1.00 calc . . .
H(11) H 0.8131 0.5922 1.3094 0.0704 Uiso 1.00 calc . . .
H(12) H 0.6995 0.5964 1.4888 0.0710 Uiso 1.00 calc . . .
H(13) H 0.6346 0.4899 1.5680 0.0658 Uiso 1.00 calc . . .
H(14) H 0.6810 0.3835 1.4541 0.0473 Uiso 1.00 calc . . .
H(15) H 0.8162 0.3065 0.9187 0.0426 Uiso 1.00 calc . . .
H(16) H 0.9793 0.3266 0.8010 0.0586 Uiso 1.00 calc . . .
H(17) H 1.1713 0.3824 0.9375 0.0777 Uiso 1.00 calc . . .
H(18) H 1.1987 0.4246 1.1918 0.0861 Uiso 1.00 calc . . .
H(19) H 1.0352 0.4097 1.3059 0.0616 Uiso 1.00 calc . . .
H(20) H 0.1846 0.1580 1.0477 0.0360 Uiso 1.00 calc . . .
H(21) H 0.3422 0.0742 0.7320 0.0345 Uiso 1.00 calc . . .
H(22) H 0.5064 0.2904 1.3155 0.0457 Uiso 1.00 calc . . .
H(23) H 0.3734 0.3097 1.2740 0.0457 Uiso 1.00 calc . . .
H(24) H 0.4272 0.2940 1.4317 0.0457 Uiso 1.00 calc . . .
H(25) H 0.1977 0.2277 1.2518 0.0661 Uiso 1.00 calc . . .
H(26) H 0.2524 0.2122 1.4092 0.0661 Uiso 1.00 calc . . .
H(27) H 0.2074 0.1507 1.2764 0.0661 Uiso 1.00 calc . . .
H(28) H 0.4568 0.1740 1.4728 0.0465 Uiso 1.00 calc . . .
H(29) H 0.4131 0.1107 1.3437 0.0465 Uiso 1.00 calc . . .
H(30) H 0.5323 0.1614 1.3540 0.0465 Uiso 1.00 calc . . .
H(31) H 0.0802 0.2010 0.7596 0.0880 Uiso 1.00 calc . . .
H(32) H 0.0330 0.1684 0.8820 0.0880 Uiso 1.00 calc . . .
H(33) H -0.0405 0.1478 0.7177 0.0880 Uiso 1.00 calc . . .
H(34) H 0.0462 0.0404 0.8999 0.0821 Uiso 1.00 calc . . .
H(35) H -0.0267 0.0179 0.7357 0.0821 Uiso 1.00 calc . . .
H(36) H 0.1021 -0.0053 0.7890 0.0821 Uiso 1.00 calc . . .
H(37) H 0.0411 0.0743 0.5342 0.0582 Uiso 1.00 calc . . .
H(38) H 0.1683 0.0482 0.5804 0.0582 Uiso 1.00 calc . . .
H(39) H 0.1618 0.1274 0.5740 0.0582 Uiso 1.00 calc . . .
H(40) H 0.4931 0.0643 0.6412 0.0491 Uiso 1.00 calc . . .
H(41) H 0.4851 0.0048 0.7351 0.0491 Uiso 1.00 calc . . .
H(42) H 0.6074 0.0267 0.6913 0.0491 Uiso 1.00 calc . . .
H(43) H 0.5991 0.0211 0.9945 0.0412 Uiso 1.00 calc . . .
H(44) H 0.7208 0.0435 0.9501 0.0412 Uiso 1.00 calc . . .
H(45) H 0.6809 0.0917 1.0725 0.0412 Uiso 1.00 calc . . .
H(46) H 0.7384 0.1382 0.8039 0.0465 Uiso 1.00 calc . . .
H(47) H 0.6987 0.1927 0.9156 0.0465 Uiso 1.00 calc . . .
H(48) H 0.6277 0.1779 0.7499 0.0465 Uiso 1.00 calc . . .

loop_
_atom_site_aniso_label
_atom_site_aniso_U_11
_atom_site_aniso_U_22
_atom_site_aniso_U_33
_atom_site_aniso_U_12
_atom_site_aniso_U_13
_atom_site_aniso_U_23
W 0.0208(2) 0.0284(2) 0.0246(2) 0.0038(1) 0.0056(1) 0.0039(1)
P(1) 0.0222(9) 0.0251(9) 0.0254(9) 0.0038(7) 0.0080(7) 0.0037(6)
P(2) 0.0244(9) 0.0257(9) 0.0267(9) 0.0013(7) 0.0090(7) 0.0026(6)
Si 0.034(1) 0.027(1) 0.030(1) 0.0089(8) 0.0059(9) 0.0054(8)
O(1) 0.059(5) 0.040(4) 0.082(6) 0.005(3) 0.016(4) 0.026(4)
O(2) 0.034(4) 0.059(5) 0.058(4) 0.000(3) -0.011(3) 0.004(3)
O(3) 0.079(6) 0.055(4) 0.038(4) 0.014(4) 0.028(4) 0.004(3)
O(4) 0.038(4) 0.089(6) 0.056(5) 0.019(4) 0.019(3) -0.004(4)
C(1) 0.017(3) 0.032(4) 0.029(4) 0.007(3) 0.005(3) 0.007(3)
C(2) 0.031(4) 0.035(4) 0.034(4) 0.008(3) 0.008(3) 0.003(3)
C(3) 0.044(5) 0.038(5) 0.028(4) 0.003(4) 0.004(4) -0.004(3)
C(4) 0.037(4) 0.039(4) 0.030(4) 0.008(3) 0.018(3) 0.006(3)
C(5) 0.033(4) 0.047(5) 0.039(5) 0.010(4) 0.017(4) 0.003(4)
C(6) 0.059(6) 0.037(5) 0.046(5) 0.019(4) 0.026(5) 0.017(4)
C(7) 0.042(5) 0.050(6) 0.062(6) 0.026(4) 0.023(5) 0.021(5)
C(8) 0.059(7) 0.034(5) 0.062(7) 0.006(4) -0.029(5) 0.010(4)
C(9) 0.036(4) 0.032(4) 0.032(4) 0.003(3) 0.006(3) 0.001(3)
C(10) 0.059(6) 0.031(5) 0.041(5) -0.004(4) 0.017(4) 0.004(3)
C(11) 0.095(10) 0.030(5) 0.054(6) 0.004(5) 0.021(6) 0.004(4)
C(12) 0.086(9) 0.048(6) 0.042(5) 0.023(6) 0.014(5) -0.008(4)
C(13) 0.067(7) 0.050(6) 0.050(6) 0.017(5) 0.022(5) -0.004(4)
C(14) 0.036(5) 0.036(5) 0.045(5) -0.002(3) 0.018(4) 0.001(3)
C(15) 0.028(4) 0.031(4) 0.036(4) 0.006(3) 0.012(3) 0.008(3)
C(16) 0.031(4) 0.049(5) 0.032(4) 0.006(3) 0.019(3) 0.008(3)
C(17) 0.049(6) 0.065(7) 0.044(5) 0.009(5) 0.028(5) 0.009(4)
C(18) 0.042(6) 0.11(1) 0.062(7) -0.001(6) 0.030(5) 0.026(7)
C(19) 0.029(5) 0.13(1) 0.055(7) -0.012(6) 0.013(5) 0.017(7)
C(20) 0.034(5) 0.080(8) 0.035(5) -0.006(5) 0.010(4) 0.001(4)
C(21) 0.023(3) 0.027(4) 0.030(4) 0.006(3) 0.009(3) 0.008(3)
C(22) 0.018(3) 0.038(4) 0.028(4) 0.003(3) 0.009(3) 0.003(3)
C(23) 0.017(3) 0.036(4) 0.039(4) 0.004(3) 0.011(3) 0.005(3)
C(24) 0.019(3) 0.037(4) 0.029(4) 0.003(3) 0.004(3) 0.009(3)
C(25) 0.024(4) 0.034(4) 0.028(4) 0.003(3) 0.006(3) 0.005(3)
C(26) 0.019(3) 0.028(4) 0.028(4) 0.004(3) 0.007(3) 0.009(3)
C(27) 0.024(4) 0.047(5) 0.030(4) 0.002(3) 0.015(3) 0.003(3)
C(28) 0.039(5) 0.039(5) 0.041(5) 0.010(4) 0.020(4) 0.002(3)
C(29) 0.035(5) 0.090(8) 0.035(5) 0.000(5) 0.018(4) -0.001(5)
C(30) 0.041(5) 0.046(5) 0.031(4) 0.001(4) 0.011(4) 0.009(3)
C(31) 0.023(4) 0.050(5) 0.033(4) 0.001(3) -0.003(3) 0.016(3)
C(32) 0.053(7) 0.11(1) 0.034(5) 0.028(7) -0.018(5) 0.005(6)
C(33) 0.042(6) 0.076(9) 0.075(8) -0.031(5) -0.007(6) 0.030(7)
C(34) 0.034(5) 0.067(7) 0.038(5) 0.006(4) 0.002(4) -0.002(4)
C(35) 0.029(4) 0.029(4) 0.032(4) 0.010(3) 0.010(3) 0.000(3)
C(36) 0.035(5) 0.044(5) 0.041(5) 0.010(4) 0.013(4) -0.010(4)
C(37) 0.025(4) 0.034(4) 0.048(5) 0.009(3) 0.009(3) 0.012(3)
C(38) 0.039(5) 0.032(4) 0.050(5) 0.005(3) 0.028(4) 0.004(3)

loop_
_geom_bond_atom_site_label_1
_geom_bond_atom_site_label_2
_geom_bond_distance
_geom_bond_site_symmetry_1
_geom_bond_site_symmetry_2
_geom_bond_publ_flag
W P(1) 2.459(2) . . yes
W P(2) 2.533(2) . . yes
W C(2) 1.998(9) . . yes
W C(3) 2.003(9) . . yes
W C(4) 2.053(8) . . yes
W C(5) 2.056(9) . . yes
P(1) C(1) 1.681(8) . . yes
P(1) C(21) 1.842(8) . . yes
P(2) C(1) 1.803(7) . . yes
P(2) C(9) 1.838(8) . . yes
P(2) C(15) 1.823(8) . . yes
Si C(1) 1.907(8) . . yes
Si C(6) 1.860(10) . . yes
Si C(7) 1.874(10) . . yes
Si C(8) 1.87(1) . . yes
O(1) C(2) 1.14(1) . . yes
O(2) C(3) 1.14(1) . . yes
O(3) C(4) 1.11(1) . . yes
O(4) C(5) 1.12(1) . . yes
C(9) C(10) 1.40(1) . . yes
C(9) C(14) 1.38(1) . . yes
C(10) C(11) 1.36(1) . . yes
C(11) C(12) 1.39(2) . . yes
C(12) C(13) 1.39(2) . . yes
C(13) C(14) 1.39(1) . . yes
C(15) C(16) 1.38(1) . . yes
C(15) C(20) 1.39(1) . . yes
C(16) C(17) 1.41(1) . . yes
C(17) C(18) 1.35(2) . . yes
C(18) C(19) 1.41(2) . . yes
C(19) C(20) 1.38(1) . . yes
C(21) C(22) 1.449(10) . . yes
C(21) C(26) 1.42(1) . . yes
C(22) C(23) 1.40(1) . . yes
C(22) C(27) 1.55(1) . . yes
C(23) C(24) 1.39(1) . . yes
C(24) C(25) 1.39(1) . . yes
C(24) C(31) 1.54(1) . . yes
C(25) C(26) 1.40(1) . . yes
C(26) C(35) 1.56(1) . . yes
C(27) C(28) 1.52(1) . . yes
C(27) C(29) 1.53(1) . . yes
C(27) C(30) 1.53(1) . . yes
C(31) C(32) 1.50(2) . . yes
C(31) C(33) 1.54(1) . . yes
C(31) C(34) 1.54(1) . . yes
C(35) C(36) 1.54(1) . . yes
C(35) C(37) 1.55(1) . . yes
C(35) C(38) 1.54(1) . . yes
